data_1512283
loop_
_publ_author_name
'Gregory, Alex W.'
'Jakubec, Pavol'
'Turner, Paul'
'Dixon, Darren J.'

_publ_section_title
;
 Gold and BINOL-Phosphoric Acid Catalyzed Enantioselective
 Hydroamination/N-Sulfonyliminium Cyclization Cascade.
;
_journal_issue 17
_journal_name_full 'Organic letters'
_journal_page_first 4330
_journal_page_last 4333
_journal_paper_doi 10.1021/ol401784h
_journal_volume 15
_journal_year 2013
_chemical_absolute_configuration ad
_chemical_formula_moiety 'C21 H21 Br1 N2 O2 S1'
_chemical_formula_sum 'C21 H21 Br N2 O2 S'
_chemical_formula_weight 445.38
_chemical_melting_point ?
_space_group_IT_number 4
_symmetry_cell_setting monoclinic
_symmetry_space_group_name_Hall 'P 2yb'
_symmetry_space_group_name_H-M 'P 1 21 1'
_atom_sites_solution_hydrogens difmap
_atom_sites_solution_primary direct
_audit_creation_date 12-12-18
_audit_creation_method CRYSTALS_ver_14.40
_cell_angle_alpha 90
_cell_angle_beta 101.0903(5)
_cell_angle_gamma 90
_cell_formula_units_Z 4
_cell_length_a 10.4507(1)
_cell_length_b 16.2752(2)
_cell_length_c 11.5043(1)
_cell_measurement_reflns_used 4512
_cell_measurement_temperature 150
_cell_measurement_theta_max 27
_cell_measurement_theta_min 5
_cell_volume 1920.19(3)
_computing_cell_refinement 'DENZO/SCALEPACK (Otwinowski & Minor, 1997)'
_computing_data_collection 'COLLECT (Nonius, 2001).'
_computing_data_reduction 'DENZO/SCALEPACK (Otwinowski & Minor, 1997)'
_computing_molecular_graphics 'CAMERON (Watkin et al., 1996)'
_computing_publication_material 'CRYSTALS (Betteridge et al., 2003)'
_computing_structure_refinement 'CRYSTALS (Betteridge et al., 2003)'
_computing_structure_solution 'SIR92 (Altomare et al., 1994)'
_diffrn_ambient_temperature 150
_diffrn_measured_fraction_theta_full 0.992
_diffrn_measured_fraction_theta_max 0.992
_diffrn_measurement_device Area
_diffrn_measurement_device_type 'Nonius KappaCCD'
_diffrn_measurement_method \w
_diffrn_radiation_monochromator graphite
_diffrn_radiation_type 'Mo K\a'
_diffrn_radiation_wavelength 0.71073
_diffrn_reflns_av_R_equivalents 0.063
_diffrn_reflns_limit_h_max 13
_diffrn_reflns_limit_h_min -13
_diffrn_reflns_limit_k_max 19
_diffrn_reflns_limit_k_min -21
_diffrn_reflns_limit_l_max 14
_diffrn_reflns_limit_l_min -14
_diffrn_reflns_number 35947
_diffrn_reflns_theta_full 27.481
_diffrn_reflns_theta_max 27.481
_diffrn_reflns_theta_min 5.103
_diffrn_standards_number 0
_exptl_absorpt_coefficient_mu 2.269
_exptl_absorpt_correction_T_max 0.71
_exptl_absorpt_correction_T_min 0.54
_exptl_absorpt_correction_type multi-scan
_exptl_absorpt_process_details 'DENZO/SCALEPACK (Otwinowski & Minor, 1997)'
_exptl_crystal_colour clear_pale_colourless
_exptl_crystal_density_diffrn 1.541
_exptl_crystal_density_meas ?
_exptl_crystal_density_method 'not measured'
_exptl_crystal_description block
_exptl_crystal_F_000 912
_exptl_crystal_size_max 0.50
_exptl_crystal_size_mid 0.30
_exptl_crystal_size_min 0.15
_refine_diff_density_max 1.11
_refine_diff_density_min -0.93
_refine_ls_abs_structure_details 'Flack (1983), 3898 Friedel-pairs'
_refine_ls_abs_structure_Flack 0.010(4)
_refine_ls_extinction_method None
_refine_ls_goodness_of_fit_ref 0.9896
_refine_ls_hydrogen_treatment constr
_refine_ls_matrix_type full
_refine_ls_number_parameters 488
_refine_ls_number_reflns 8412
_refine_ls_number_restraints 1
_refine_ls_R_factor_all 0.0325
_refine_ls_R_factor_gt 0.0286
_refine_ls_shift/su_max 0.0005728
_refine_ls_shift/su_mean 0.0000319
_refine_ls_structure_factor_coef Fsqd
_refine_ls_weighting_details
;
 Method= Modified Sheldrick 
 w=1/[\s^2^(F^2^) + ( 0.03P)^2^ + 1.16P] 
 ,where P=(max(Fo^2^,0) + 2Fc^2^)/3 
;
_refine_ls_weighting_scheme calc
_refine_ls_wR_factor_all 0.0635
_refine_ls_wR_factor_gt 0.0616
_refine_ls_wR_factor_ref 0.0635
_reflns_limit_h_max 13
_reflns_limit_h_min -13
_reflns_limit_k_max 19
_reflns_limit_k_min -21
_reflns_limit_l_max 14
_reflns_limit_l_min 0
_reflns_number_gt 7894
_reflns_number_total 8412
_reflns_threshold_expression I>2.0\s(I)
_oxford_diffrn_Wilson_B_factor 2.35
_oxford_diffrn_Wilson_scale 5.35
_oxford_refine_ls_r_factor_ref 0.0325
_oxford_refine_ls_scale 0.4366(3)
_oxford_reflns_number_all 8412
_oxford_reflns_threshold_expression_ref I>-3.0\s(I)
_oxford_structure_analysis_title 021djd12
_cod_data_source_file ol401784h_si_001.cif
_cod_data_source_block 15a
_cod_depositor_comments
;
The following automatic conversions were performed:

'_chemical_melting_point' value 'not measured' was changed to '?' -
the value is undefined or not given.

Automatic conversion script
Id: cif_fix_values 1891 2012-01-12 08:04:46Z andrius 

The following automatic conversions were performed:

'_exptl_crystal_density_meas' value 'not measured' was changed to '?'
- the value is perceived as not measured.

Automatic conversion script
Id: cif_fix_values 3008 2015-01-20 13:52:24Z robertas 
;
_cod_original_sg_symbol_Hall 'P 2yb '
_cod_original_sg_symbol_H-M 'P 1 21 1 '
_cod_original_formula_sum 'C21 H21 Br1 N2 O2 S1'
_cod_database_code 1512283

loop_
_symmetry_equiv_pos_as_xyz
x,y,z
-x,y+1/2,-z

loop_
_atom_site_label
_atom_site_type_symbol
_atom_site_fract_x
_atom_site_fract_y
_atom_site_fract_z
_atom_site_U_iso_or_equiv
_atom_site_occupancy
_atom_site_adp_type
_atom_site_refinement_flags_posn
Br1 Br 1.41297(2) 0.38134(3) 0.34172(2) 0.0285 1.0000 Uani .
C2 C 1.3005(2) 0.46900(15) 0.2792(2) 0.0226 1.0000 Uani .
C3 C 1.1759(2) 0.45052(14) 0.2192(2) 0.0208 1.0000 Uani .
C4 C 1.0911(2) 0.51396(14) 0.1758(2) 0.0205 1.0000 Uani .
C5 C 1.1330(2) 0.59512(15) 0.1918(2) 0.0256 1.0000 Uani .
C6 C 1.2588(3) 0.61223(16) 0.2519(2) 0.0295 1.0000 Uani .
C7 C 1.3438(2) 0.54976(17) 0.2968(2) 0.0287 1.0000 Uani .
C8 C 0.9538(2) 0.49079(14) 0.1142(2) 0.0228 1.0000 Uani .
N9 N 0.86899(18) 0.56083(12) 0.08136(17) 0.0205 1.0000 Uani .
C10 C 0.8749(2) 0.60797(14) -0.0176(2) 0.0206 1.0000 Uani .
C11 C 0.9386(2) 0.59243(16) -0.1112(2) 0.0245 1.0000 Uani .
C12 C 0.9203(3) 0.64855(17) -0.2034(2) 0.0276 1.0000 Uani .
C13 C 0.8431(2) 0.71881(16) -0.2021(2) 0.0263 1.0000 Uani .
C14 C 0.7847(2) 0.73585(15) -0.1068(2) 0.0247 1.0000 Uani .
C15 C 0.8018(2) 0.68067(14) -0.0121(2) 0.0211 1.0000 Uani .
C16 C 0.7523(2) 0.67577(14) 0.0958(2) 0.0209 1.0000 Uani .
C17 C 0.7947(2) 0.60349(14) 0.1504(2) 0.0201 1.0000 Uani .
C18 C 0.7553(2) 0.56948(14) 0.2609(2) 0.0213 1.0000 Uani .
N19 N 0.66573(19) 0.63045(12) 0.30024(17) 0.0222 1.0000 Uani .
S20 S 0.72133(6) 0.66744(5) 0.43267(5) 0.0261 1.0000 Uani .
O21 O 0.6787(2) 0.61696(14) 0.51981(17) 0.0420 1.0000 Uani .
O22 O 0.6911(2) 0.75361(12) 0.43494(18) 0.0378 1.0000 Uani .
C23 C 0.8865(3) 0.64467(16) 0.4315(2) 0.0296 1.0000 Uani .
C24 C 0.8725(3) 0.56237(15) 0.3669(2) 0.0263 1.0000 Uani .
C25 C 0.5806(2) 0.68198(16) 0.2122(2) 0.0268 1.0000 Uani .
C26 C 0.6594(2) 0.73246(16) 0.1396(2) 0.0266 1.0000 Uani .
C27 C 0.6827(3) 0.48793(16) 0.2380(3) 0.0307 1.0000 Uani .
Br28 Br 0.97901(3) 0.32754(3) 0.39862(3) 0.0391 1.0000 Uani .
C29 C 0.8383(2) 0.32493(17) 0.4816(2) 0.0267 1.0000 Uani .
C30 C 0.7437(3) 0.26470(16) 0.4539(2) 0.0289 1.0000 Uani .
C31 C 0.6397(3) 0.26565(16) 0.5129(2) 0.0274 1.0000 Uani .
C32 C 0.6313(2) 0.32589(16) 0.5970(2) 0.0230 1.0000 Uani .
C33 C 0.7276(2) 0.38529(16) 0.62490(18) 0.0207 1.0000 Uani .
C34 C 0.8335(2) 0.38422(16) 0.56645(19) 0.0224 1.0000 Uani .
C35 C 0.7227(2) 0.45407(15) 0.7126(2) 0.0227 1.0000 Uani .
N36 N 0.64904(19) 0.43309(12) 0.80417(17) 0.0219 1.0000 Uani .
C37 C 0.6932(2) 0.37513(16) 0.89065(19) 0.0228 1.0000 Uani .
C38 C 0.6024(2) 0.36932(15) 0.9660(2) 0.0233 1.0000 Uani .
C39 C 0.4999(2) 0.42615(15) 0.9219(2) 0.0229 1.0000 Uani .
C40 C 0.5304(2) 0.46350(14) 0.8242(2) 0.0210 1.0000 Uani .
C41 C 0.4522(2) 0.53135(14) 0.7525(2) 0.0216 1.0000 Uani .
N42 N 0.32641(19) 0.53898(13) 0.79549(18) 0.0241 1.0000 Uani .
S43 S 0.20060(6) 0.50210(5) 0.70227(6) 0.0298 1.0000 Uani .
O44 O 0.1293(2) 0.56807(15) 0.63536(19) 0.0477 1.0000 Uani .
O45 O 0.1262(2) 0.44851(15) 0.76296(19) 0.0450 1.0000 Uani .
C46 C 0.2931(2) 0.45221(17) 0.6100(2) 0.0296 1.0000 Uani .
C47 C 0.4093(2) 0.50934(15) 0.6192(2) 0.0253 1.0000 Uani .
C48 C 0.3300(3) 0.53143(17) 0.9239(2) 0.0290 1.0000 Uani .
C49 C 0.3814(2) 0.44762(16) 0.9713(2) 0.0271 1.0000 Uani .
C50 C 0.5235(3) 0.61384(15) 0.7699(2) 0.0287 1.0000 Uani .
C51 C 0.6273(3) 0.31427(16) 1.0623(2) 0.0300 1.0000 Uani .
C52 C 0.7391(3) 0.26805(17) 1.0798(2) 0.0363 1.0000 Uani .
C53 C 0.8298(3) 0.27482(17) 1.0041(2) 0.0339 1.0000 Uani .
C54 C 0.8077(2) 0.32787(17) 0.9083(2) 0.0299 1.0000 Uani .
H31 H 1.1491 0.3960 0.2068 0.0270 1.0000 Uiso R
H51 H 1.0756 0.6379 0.1623 0.0299 1.0000 Uiso R
H61 H 1.2857 0.6670 0.2623 0.0363 1.0000 Uiso R
H71 H 1.4282 0.5614 0.3364 0.0342 1.0000 Uiso R
H81 H 0.9166 0.4571 0.1684 0.0282 1.0000 Uiso R
H82 H 0.9589 0.4601 0.0431 0.0281 1.0000 Uiso R
H111 H 0.9921 0.5464 -0.1109 0.0302 1.0000 Uiso R
H121 H 0.9601 0.6385 -0.2681 0.0355 1.0000 Uiso R
H131 H 0.8301 0.7549 -0.2672 0.0273 1.0000 Uiso R
H141 H 0.7350 0.7834 -0.1051 0.0321 1.0000 Uiso R
H231 H 0.9229 0.6857 0.3847 0.0360 1.0000 Uiso R
H232 H 0.9390 0.6411 0.5113 0.0359 1.0000 Uiso R
H241 H 0.8532 0.5197 0.4199 0.0333 1.0000 Uiso R
H242 H 0.9514 0.5494 0.3388 0.0331 1.0000 Uiso R
H251 H 0.5302 0.7191 0.2529 0.0329 1.0000 Uiso R
H252 H 0.5226 0.6463 0.1588 0.0332 1.0000 Uiso R
H262 H 0.7075 0.7748 0.1883 0.0328 1.0000 Uiso R
H261 H 0.6021 0.7573 0.0731 0.0329 1.0000 Uiso R
H272 H 0.6491 0.4727 0.3074 0.0469 1.0000 Uiso R
H271 H 0.6120 0.4938 0.1716 0.0470 1.0000 Uiso R
H273 H 0.7424 0.4459 0.2212 0.0471 1.0000 Uiso R
H301 H 0.7504 0.2247 0.3964 0.0338 1.0000 Uiso R
H311 H 0.5751 0.2252 0.4965 0.0308 1.0000 Uiso R
H321 H 0.5599 0.3262 0.6348 0.0293 1.0000 Uiso R
H341 H 0.9011 0.4224 0.5859 0.0268 1.0000 Uiso R
H351 H 0.6820 0.5011 0.6698 0.0308 1.0000 Uiso R
H352 H 0.8113 0.4677 0.7496 0.0309 1.0000 Uiso R
H462 H 0.2456 0.4477 0.5289 0.0352 1.0000 Uiso R
H461 H 0.3205 0.3981 0.6406 0.0348 1.0000 Uiso R
H472 H 0.3853 0.5577 0.5718 0.0322 1.0000 Uiso R
H471 H 0.4803 0.4814 0.5922 0.0319 1.0000 Uiso R
H481 H 0.2415 0.5390 0.9379 0.0329 1.0000 Uiso R
H482 H 0.3877 0.5736 0.9652 0.0330 1.0000 Uiso R
H491 H 0.4041 0.4489 1.0576 0.0331 1.0000 Uiso R
H492 H 0.3152 0.4064 0.9474 0.0330 1.0000 Uiso R
H501 H 0.4693 0.6565 0.7280 0.0460 1.0000 Uiso R
H502 H 0.5448 0.6273 0.8528 0.0461 1.0000 Uiso R
H503 H 0.6027 0.6101 0.7397 0.0461 1.0000 Uiso R
H511 H 0.5675 0.3105 1.1133 0.0423 1.0000 Uiso R
H521 H 0.7544 0.2303 1.1425 0.0472 1.0000 Uiso R
H531 H 0.9059 0.2427 1.0187 0.0368 1.0000 Uiso R
H541 H 0.8669 0.3322 0.8573 0.0380 1.0000 Uiso R

loop_
_atom_site_aniso_label
_atom_site_aniso_U_11
_atom_site_aniso_U_22
_atom_site_aniso_U_33
_atom_site_aniso_U_23
_atom_site_aniso_U_13
_atom_site_aniso_U_12
Br1 0.02460(11) 0.03028(12) 0.02933(12) 0.00640(11) 0.00169(9) 0.00474(10)
C2 0.0225(11) 0.0244(11) 0.0212(11) 0.0025(9) 0.0049(9) 0.0034(9)
C3 0.0221(11) 0.0198(11) 0.0216(11) 0.0010(9) 0.0071(9) 0.0010(9)
C4 0.0211(11) 0.0217(12) 0.0193(11) -0.0025(9) 0.0053(9) 0.0015(9)
C5 0.0250(12) 0.0211(12) 0.0296(13) 0.0006(10) 0.0022(10) 0.0010(10)
C6 0.0307(13) 0.0213(12) 0.0357(14) -0.0021(10) 0.0047(11) -0.0051(10)
C7 0.0239(12) 0.0358(14) 0.0255(12) -0.0023(11) 0.0029(10) -0.0033(11)
C8 0.0211(11) 0.0190(11) 0.0275(12) -0.0028(9) 0.0028(9) 0.0031(9)
N9 0.0204(9) 0.0188(9) 0.0222(10) -0.0018(8) 0.0039(8) 0.0031(8)
C10 0.0181(10) 0.0222(11) 0.0208(11) -0.0024(9) 0.0019(8) -0.0010(9)
C11 0.0217(11) 0.0272(12) 0.0252(12) -0.0054(10) 0.0062(9) -0.0006(10)
C12 0.0286(13) 0.0353(14) 0.0207(12) -0.0070(10) 0.0097(10) -0.0091(10)
C13 0.0293(13) 0.0282(13) 0.0221(12) 0.0017(10) 0.0063(10) -0.0063(11)
C14 0.0261(12) 0.0227(11) 0.0256(12) 0.0021(10) 0.0059(10) -0.0009(10)
C15 0.0206(11) 0.0223(11) 0.0204(11) -0.0022(9) 0.0040(9) 0.0013(9)
C16 0.0207(11) 0.0223(11) 0.0204(11) -0.0001(9) 0.0056(9) 0.0025(9)
C17 0.0197(11) 0.0213(11) 0.0191(11) -0.0020(9) 0.0033(9) -0.0005(9)
C18 0.0211(11) 0.0206(11) 0.0224(11) 0.0006(9) 0.0051(9) 0.0025(9)
N19 0.0223(10) 0.0258(10) 0.0189(9) -0.0012(8) 0.0052(8) 0.0033(8)
S20 0.0333(3) 0.0253(3) 0.0204(3) -0.0016(2) 0.0068(2) 0.0026(3)
O21 0.0581(13) 0.0468(12) 0.0250(10) 0.0065(9) 0.0174(9) 0.0043(10)
O22 0.0465(12) 0.0251(10) 0.0408(11) -0.0097(8) 0.0060(9) 0.0051(9)
C23 0.0278(13) 0.0338(14) 0.0250(13) -0.0035(10) -0.0009(10) 0.0028(11)
C24 0.0294(13) 0.0262(12) 0.0224(12) 0.0026(10) 0.0031(10) 0.0048(10)
C25 0.0240(12) 0.0345(14) 0.0225(12) 0.0019(10) 0.0055(9) 0.0092(10)
C26 0.0300(13) 0.0259(12) 0.0251(12) 0.0045(10) 0.0083(10) 0.0092(10)
C27 0.0299(13) 0.0255(13) 0.0386(15) -0.0017(11) 0.0113(11) -0.0049(10)
Br28 0.04223(16) 0.04041(15) 0.04193(16) 0.00676(13) 0.02604(12) 0.01248(13)
C29 0.0299(12) 0.0266(11) 0.0256(12) 0.0067(10) 0.0104(9) 0.0087(11)
C30 0.0406(15) 0.0255(12) 0.0206(12) -0.0031(10) 0.0056(10) 0.0056(11)
C31 0.0311(13) 0.0233(12) 0.0257(12) -0.0011(10) 0.0004(10) -0.0036(10)
C32 0.0221(11) 0.0242(11) 0.0229(11) 0.0030(10) 0.0045(9) 0.0000(10)
C33 0.0203(10) 0.0216(10) 0.0198(10) 0.0033(10) 0.0032(8) 0.0025(10)
C34 0.0206(10) 0.0237(11) 0.0235(10) 0.0046(10) 0.0061(8) 0.0018(10)
C35 0.0211(11) 0.0245(12) 0.0238(12) -0.0021(9) 0.0076(9) -0.0027(9)
N36 0.0241(10) 0.0210(10) 0.0210(10) 0.0009(8) 0.0056(8) 0.0024(8)
C37 0.0288(11) 0.0205(11) 0.0176(10) -0.0038(9) 0.0012(8) -0.0001(11)
C38 0.0268(11) 0.0230(12) 0.0185(10) -0.0027(9) -0.0001(9) -0.0006(10)
C39 0.0251(12) 0.0239(12) 0.0193(11) -0.0024(9) 0.0036(9) -0.0024(9)
C40 0.0204(11) 0.0214(11) 0.0213(11) -0.0035(9) 0.0044(9) -0.0007(9)
C41 0.0252(12) 0.0207(11) 0.0193(11) -0.0021(9) 0.0056(9) 0.0018(9)
N42 0.0234(10) 0.0258(10) 0.0230(10) -0.0047(8) 0.0044(8) 0.0036(8)
S43 0.0215(3) 0.0392(4) 0.0274(3) -0.0061(3) 0.0012(2) 0.0046(3)
O44 0.0384(11) 0.0639(15) 0.0374(11) -0.0022(10) -0.0014(9) 0.0288(11)
O45 0.0324(10) 0.0618(14) 0.0418(11) -0.0119(10) 0.0094(9) -0.0150(10)
C46 0.0263(13) 0.0342(14) 0.0270(13) -0.0089(11) 0.0021(10) 0.0038(11)
C47 0.0301(13) 0.0265(12) 0.0185(11) -0.0013(9) 0.0032(9) 0.0045(10)
C48 0.0285(13) 0.0356(14) 0.0242(12) -0.0088(10) 0.0082(10) 0.0016(11)
C49 0.0254(12) 0.0358(14) 0.0208(12) -0.0017(10) 0.0063(9) -0.0038(11)
C50 0.0325(13) 0.0211(12) 0.0326(13) -0.0024(10) 0.0068(11) 0.0005(10)
C51 0.0403(14) 0.0284(13) 0.0198(11) -0.0004(10) 0.0022(10) -0.0037(11)
C52 0.0541(18) 0.0255(13) 0.0247(13) 0.0015(10) -0.0037(12) 0.0014(12)
C53 0.0378(15) 0.0278(13) 0.0309(14) -0.0032(11) -0.0060(11) 0.0115(11)
C54 0.0316(13) 0.0286(12) 0.0275(12) -0.0062(11) 0.0007(10) 0.0061(11)

loop_
_atom_type_symbol
_atom_type_scat_dispersion_real
_atom_type_scat_dispersion_imag
_atom_type_scat_Cromer_Mann_a1
_atom_type_scat_Cromer_Mann_b1
_atom_type_scat_Cromer_Mann_a2
_atom_type_scat_Cromer_Mann_b2
_atom_type_scat_Cromer_Mann_a3
_atom_type_scat_Cromer_Mann_b3
_atom_type_scat_Cromer_Mann_a4
_atom_type_scat_Cromer_Mann_b4
_atom_type_scat_Cromer_Mann_c
_atom_type_scat_source
C 0.0033 0.0016 2.3100 20.8439 1.0200 10.2075 1.5886 0.5687 0.8650 51.6512 0.2156 'International Tables Vol C 4.2.6.8 and 6.1.1.4'
H 0.0000 0.0000 0.4930 10.5109 0.3229 26.1257 0.1402 3.1424 0.0408 57.7998 0.0030 'International Tables Vol C 4.2.6.8 and 6.1.1.4'
Br -0.2901 2.4595 17.1789 2.1723 5.2358 16.5796 5.6377 0.2609 3.9851 41.4328 2.9557 'International Tables Vol C 4.2.6.8 and 6.1.1.4'
N 0.0061 0.0033 12.2126 0.0057 3.1322 9.8933 2.0125 28.9975 1.1663 0.5826 -11.5290 'International Tables Vol C 4.2.6.8 and 6.1.1.4'
O 0.0106 0.0060 3.0485 13.2771 2.2868 5.7011 1.5463 0.3239 0.8670 32.9089 0.2508 'International Tables Vol C 4.2.6.8 and 6.1.1.4'
S 0.1246 0.1234 6.9053 1.4679 5.2034 22.2151 1.4379 0.2536 1.5863 56.1720 0.8669 'International Tables Vol C 4.2.6.8 and 6.1.1.4'

loop_
_geom_angle_atom_site_label_1
_geom_angle_atom_site_label_2
_geom_angle_atom_site_label_3
_geom_angle
_geom_angle_publ_flag
Br1 C2 C3 118.66(18) yes
Br1 C2 C7 119.59(18) yes
C3 C2 C7 121.7(2) yes
C2 C3 C4 119.4(2) yes
C2 C3 H31 120.6 no
C4 C3 H31 120.0 no
C3 C4 C5 119.7(2) yes
C3 C4 C8 117.6(2) yes
C5 C4 C8 122.8(2) yes
C4 C5 C6 119.9(2) yes
C4 C5 H51 119.5 no
C6 C5 H51 120.6 no
C5 C6 C7 121.1(2) yes
C5 C6 H61 119.1 no
C7 C6 H61 119.8 no
C2 C7 C6 118.2(2) yes
C2 C7 H71 121.0 no
C6 C7 H71 120.8 no
C4 C8 N9 113.68(19) yes
C4 C8 H81 107.5 no
N9 C8 H81 108.3 no
C4 C8 H82 108.7 no
N9 C8 H82 108.4 no
H81 C8 H82 110.3 no
C8 N9 C10 121.95(19) yes
C8 N9 C17 128.4(2) yes
C10 N9 C17 108.04(18) yes
N9 C10 C11 129.7(2) yes
N9 C10 C15 108.5(2) yes
C11 C10 C15 121.9(2) yes
C10 C11 C12 117.1(2) yes
C10 C11 H111 121.1 no
C12 C11 H111 121.8 no
C11 C12 C13 121.7(2) yes
C11 C12 H121 118.5 no
C13 C12 H121 119.8 no
C12 C13 C14 121.0(2) yes
C12 C13 H131 119.8 no
C14 C13 H131 119.2 no
C13 C14 C15 118.7(2) yes
C13 C14 H141 121.0 no
C15 C14 H141 120.4 no
C10 C15 C14 119.5(2) yes
C10 C15 C16 106.2(2) yes
C14 C15 C16 134.1(2) yes
C15 C16 C17 107.8(2) yes
C15 C16 C26 128.5(2) yes
C17 C16 C26 123.4(2) yes
N9 C17 C16 109.5(2) yes
N9 C17 C18 124.5(2) yes
C16 C17 C18 125.7(2) yes
C17 C18 N19 107.40(18) yes
C17 C18 C24 112.60(19) yes
N19 C18 C24 104.89(19) yes
C17 C18 C27 112.3(2) yes
N19 C18 C27 108.10(19) yes
C24 C18 C27 111.1(2) yes
C18 N19 S20 113.29(15) yes
C18 N19 C25 120.05(18) yes
S20 N19 C25 119.29(16) yes
N19 S20 O21 109.75(12) yes
N19 S20 O22 109.60(11) yes
O21 S20 O22 116.58(13) yes
N19 S20 C23 95.05(11) yes
O21 S20 C23 108.72(13) yes
O22 S20 C23 115.00(13) yes
S20 C23 C24 100.68(17) yes
S20 C23 H231 110.1 no
C24 C23 H231 110.0 no
S20 C23 H232 112.2 no
C24 C23 H232 113.0 no
H231 C23 H232 110.5 no
C23 C24 C18 107.68(19) yes
C23 C24 H241 109.5 no
C18 C24 H241 108.6 no
C23 C24 H242 110.3 no
C18 C24 H242 110.4 no
H241 C24 H242 110.3 no
N19 C25 C26 111.43(19) yes
N19 C25 H251 109.4 no
C26 C25 H251 109.1 no
N19 C25 H252 108.4 no
C26 C25 H252 108.3 no
H251 C25 H252 110.2 no
C25 C26 C16 107.9(2) yes
C25 C26 H262 110.1 no
C16 C26 H262 109.7 no
C25 C26 H261 110.0 no
C16 C26 H261 109.6 no
H262 C26 H261 109.6 no
C18 C27 H272 109.2 no
C18 C27 H271 109.4 no
H272 C27 H271 109.7 no
C18 C27 H273 109.3 no
H272 C27 H273 109.5 no
H271 C27 H273 109.8 no
Br28 C29 C30 119.17(19) yes
Br28 C29 C34 118.45(19) yes
C30 C29 C34 122.4(2) yes
C29 C30 C31 118.1(2) yes
C29 C30 H301 120.3 no
C31 C30 H301 121.6 no
C30 C31 C32 120.5(2) yes
C30 C31 H311 119.7 no
C32 C31 H311 119.8 no
C31 C32 C33 120.8(2) yes
C31 C32 H321 119.4 no
C33 C32 H321 119.8 no
C32 C33 C34 119.0(2) yes
C32 C33 C35 123.6(2) yes
C34 C33 C35 117.4(2) yes
C33 C34 C29 119.2(2) yes
C33 C34 H341 120.5 no
C29 C34 H341 120.3 no
C33 C35 N36 113.44(19) yes
C33 C35 H351 108.4 no
N36 C35 H351 108.2 no
C33 C35 H352 108.1 no
N36 C35 H352 109.2 no
H351 C35 H352 109.5 no
C35 N36 C37 121.92(19) yes
C35 N36 C40 130.2(2) yes
C37 N36 C40 107.90(19) yes
N36 C37 C38 108.5(2) yes
N36 C37 C54 129.4(2) yes
C38 C37 C54 122.1(2) yes
C37 C38 C39 106.6(2) yes
C37 C38 C51 118.8(2) yes
C39 C38 C51 134.6(2) yes
C38 C39 C40 107.6(2) yes
C38 C39 C49 129.2(2) yes
C40 C39 C49 123.2(2) yes
N36 C40 C39 109.4(2) yes
N36 C40 C41 124.8(2) yes
C39 C40 C41 125.7(2) yes
C40 C41 N42 107.20(18) yes
C40 C41 C47 113.02(19) yes
N42 C41 C47 103.86(18) yes
C40 C41 C50 111.70(19) yes
N42 C41 C50 108.67(19) yes
C47 C41 C50 111.9(2) yes
C41 N42 S43 113.44(15) yes
C41 N42 C48 117.98(19) yes
S43 N42 C48 119.11(17) yes
N42 S43 O44 110.06(13) yes
N42 S43 O45 110.16(12) yes
O44 S43 O45 116.07(14) yes
N42 S43 C46 95.66(11) yes
O44 S43 C46 107.95(13) yes
O45 S43 C46 115.04(14) yes
S43 C46 C47 101.51(17) yes
S43 C46 H462 112.0 no
C47 C46 H462 111.6 no
S43 C46 H461 110.9 no
C47 C46 H461 110.7 no
H462 C46 H461 109.9 no
C41 C47 C46 106.6(2) yes
C41 C47 H472 111.4 no
C46 C47 H472 110.1 no
C41 C47 H471 109.3 no
C46 C47 H471 109.9 no
H472 C47 H471 109.4 no
N42 C48 C49 111.8(2) yes
N42 C48 H481 108.2 no
C49 C48 H481 109.4 no
N42 C48 H482 108.9 no
C49 C48 H482 108.2 no
H481 C48 H482 110.3 no
C48 C49 C39 109.4(2) yes
C48 C49 H491 110.1 no
C39 C49 H491 109.5 no
C48 C49 H492 109.6 no
C39 C49 H492 109.2 no
H491 C49 H492 109.0 no
C41 C50 H501 110.0 no
C41 C50 H502 110.1 no
H501 C50 H502 109.5 no
C41 C50 H503 109.2 no
H501 C50 H503 109.2 no
H502 C50 H503 108.8 no
C38 C51 C52 119.1(2) yes
C38 C51 H511 119.2 no
C52 C51 H511 121.7 no
C51 C52 C53 121.5(2) yes
C51 C52 H521 119.1 no
C53 C52 H521 119.4 no
C52 C53 C54 120.8(2) yes
C52 C53 H531 119.5 no
C54 C53 H531 119.7 no
C37 C54 C53 117.6(2) yes
C37 C54 H541 121.1 no
C53 C54 H541 121.2 no

loop_
_geom_bond_atom_site_label_1
_geom_bond_atom_site_label_2
_geom_bond_distance
_geom_bond_publ_flag
Br1 C2 1.900(2) yes
C2 C3 1.385(3) yes
C2 C7 1.392(4) yes
C3 C4 1.389(3) yes
C3 H31 0.933 no
C4 C5 1.393(3) yes
C4 C8 1.521(3) yes
C5 C6 1.390(4) yes
C5 H51 0.938 no
C6 C7 1.383(4) yes
C6 H61 0.936 no
C7 H71 0.931 no
C8 N9 1.449(3) yes
C8 H81 0.967 no
C8 H82 0.969 no
N9 C10 1.384(3) yes
N9 C17 1.397(3) yes
C10 C11 1.394(3) yes
C10 C15 1.416(3) yes
C11 C12 1.384(4) yes
C11 H111 0.934 no
C12 C13 1.401(4) yes
C12 H121 0.935 no
C13 C14 1.382(4) yes
C13 H131 0.941 no
C14 C15 1.396(3) yes
C14 H141 0.934 no
C15 C16 1.437(3) yes
C16 C17 1.367(3) yes
C16 C26 1.495(3) yes
C17 C18 1.515(3) yes
C18 N19 1.493(3) yes
C18 C24 1.557(3) yes
C18 C27 1.526(3) yes
N19 S20 1.637(2) yes
N19 C25 1.475(3) yes
S20 O21 1.432(2) yes
S20 O22 1.4389(19) yes
S20 C23 1.768(3) yes
C23 C24 1.525(4) yes
C23 H231 0.980 no
C23 H232 0.976 no
C24 H241 0.971 no
C24 H242 0.966 no
C25 C26 1.522(3) yes
C25 H251 0.978 no
C25 H252 0.969 no
C26 H262 0.966 no
C26 H261 0.964 no
C27 H272 0.964 no
C27 H271 0.960 no
C27 H273 0.970 no
Br28 C29 1.901(2) yes
C29 C30 1.386(4) yes
C29 C34 1.381(4) yes
C30 C31 1.387(4) yes
C30 H301 0.940 no
C31 C32 1.392(4) yes
C31 H311 0.936 no
C32 C33 1.388(3) yes
C32 H321 0.934 no
C33 C34 1.401(3) yes
C33 C35 1.514(3) yes
C34 H341 0.935 no
C35 N36 1.460(3) yes
C35 H351 0.963 no
C35 H352 0.968 no
N36 C37 1.384(3) yes
N36 C40 1.395(3) yes
C37 C38 1.406(3) yes
C37 C54 1.404(3) yes
C38 C39 1.432(3) yes
C38 C51 1.410(3) yes
C39 C40 1.368(3) yes
C39 C49 1.500(3) yes
C40 C41 1.519(3) yes
C41 N42 1.497(3) yes
C41 C47 1.554(3) yes
C41 C50 1.529(3) yes
N42 S43 1.642(2) yes
N42 C48 1.475(3) yes
S43 O44 1.442(2) yes
S43 O45 1.436(2) yes
S43 C46 1.765(3) yes
C46 C47 1.517(4) yes
C46 H462 0.972 no
C46 H461 0.971 no
C47 H472 0.963 no
C47 H471 0.971 no
C48 C49 1.528(4) yes
C48 H481 0.977 no
C48 H482 0.975 no
C49 H491 0.976 no
C49 H492 0.965 no
C50 H501 0.964 no
C50 H502 0.962 no
C50 H503 0.960 no
C51 C52 1.372(4) yes
C51 H511 0.938 no
C52 C53 1.409(4) yes
C52 H521 0.938 no
C53 C54 1.384(4) yes
C53 H531 0.940 no
C54 H541 0.933 no

loop_
_geom_hbond_atom_site_label_D
_geom_hbond_atom_site_label_H
_geom_hbond_atom_site_label_A
_geom_hbond_site_symmetry_A
_geom_hbond_angle_DHA
_geom_hbond_distance_DH
_geom_hbond_distance_HA
_geom_hbond_distance_DA
_geom_hbond_publ_flag
C12 H121 O44 1_654 152.04 0.935 2.535 3.390(4) yes
C23 H232 O44 1_655 143.37 0.976 2.513 3.347(4) yes
C35 H351 O21 . 151.60 0.963 2.552 3.430(4) yes
C46 H461 O22 2_646 137.31 0.971 2.502 3.282(4) yes
